data_7721087
loop_
_publ_author_name
'Wang, Shi-Qiang'
'Darwish, Shaza'
'Xu, Shan'
'Wang, Rong'
'Zaworotko, Michael J.'

_publ_section_title
;
 Aromatic guest-induced layer expansion and phase switching in a 2D square
 lattice coordination network.
;
_journal_issue 20
_journal_name_full 'Dalton transactions (Cambridge, England : 2003)'
_journal_page_first 8033
_journal_page_last 8039
_journal_paper_doi 10.1039/d6dt00929h
_journal_volume 55
_journal_year 2026
_chemical_formula_moiety 'C22 H16 Co N6 S2, 2(C6 H5 N O2)'
_chemical_formula_sum 'C34 H26 Co N8 O4 S2'
_chemical_formula_weight 733.68
_chemical_name_common sql-1-Co-NCS?2NB
_space_group_crystal_system monoclinic
_space_group_IT_number 15
_space_group_name_Hall '-C 2yc'
_space_group_name_H-M_alt 'C 1 2/c 1'
_atom_sites_solution_hydrogens geom
_audit_creation_date 2024-09-22
_audit_creation_method
;
Olex2 1.5
(compiled 2024.02.16 svn.r378c4104 for OlexSys, GUI svn.r6928)
;
_audit_update_record
;
2026-04-06 deposited with the CCDC.	2026-05-04 downloaded from the CCDC.
;
_cell_angle_alpha 90
_cell_angle_beta 105.196(9)
_cell_angle_gamma 90
_cell_formula_units_Z 4
_cell_length_a 22.496(4)
_cell_length_b 11.500(2)
_cell_length_c 13.512(3)
_cell_measurement_reflns_used 8171
_cell_measurement_temperature 273.15
_cell_measurement_theta_max 63.57
_cell_measurement_theta_min 4.07
_cell_volume 3373.4(11)
_computing_molecular_graphics 'Olex2 1.5 (Dolomanov et al., 2009)'
_computing_publication_material 'Olex2 1.5 (Dolomanov et al., 2009)'
_computing_structure_refinement 'SHELXL 2018/3 (Sheldrick, 2015)'
_computing_structure_solution 'SHELXT 2014/5 (Sheldrick, 2014)'
_diffrn_ambient_temperature 273.15
_diffrn_measured_fraction_theta_full 0.970
_diffrn_measured_fraction_theta_max 0.970
_diffrn_measurement_device_type 'Bruker APEX-II CCD'
_diffrn_measurement_method '\f and \w scans'
_diffrn_radiation_type CuK\a
_diffrn_radiation_wavelength 1.54178
_diffrn_reflns_av_R_equivalents 0.0480
_diffrn_reflns_av_unetI/netI 0.0288
_diffrn_reflns_Laue_measured_fraction_full 0.970
_diffrn_reflns_Laue_measured_fraction_max 0.970
_diffrn_reflns_limit_h_max 26
_diffrn_reflns_limit_h_min -24
_diffrn_reflns_limit_k_max 13
_diffrn_reflns_limit_k_min -13
_diffrn_reflns_limit_l_max 15
_diffrn_reflns_limit_l_min -15
_diffrn_reflns_number 17870
_diffrn_reflns_point_group_measured_fraction_full 0.970
_diffrn_reflns_point_group_measured_fraction_max 0.970
_diffrn_reflns_theta_full 64.673
_diffrn_reflns_theta_max 64.673
_diffrn_reflns_theta_min 4.073
_diffrn_standards_number 0
_exptl_absorpt_coefficient_mu 5.575
_exptl_absorpt_correction_T_max 0.512
_exptl_absorpt_correction_T_min 0.422
_exptl_absorpt_correction_type multi-scan
_exptl_crystal_colour red
_exptl_crystal_colour_primary red
_exptl_crystal_density_diffrn 1.445
_exptl_crystal_description block
_exptl_crystal_F_000 1508
_exptl_crystal_size_max 0.21
_exptl_crystal_size_mid 0.15
_exptl_crystal_size_min 0.12
_refine_diff_density_max 0.524
_refine_diff_density_min -0.517
_refine_diff_density_rms 0.062
_refine_ls_extinction_method none
_refine_ls_goodness_of_fit_ref 1.064
_refine_ls_hydrogen_treatment constr
_refine_ls_matrix_type full
_refine_ls_number_parameters 212
_refine_ls_number_reflns 2758
_refine_ls_number_restraints 0
_refine_ls_restrained_S_all 1.064
_refine_ls_R_factor_all 0.0511
_refine_ls_R_factor_gt 0.0451
_refine_ls_shift/su_max 0.000
_refine_ls_shift/su_mean 0.000
_refine_ls_structure_factor_coef Fsqd
_refine_ls_weighting_details 'w=1/[\s^2^(Fo^2^)+(0.0904P)^2^+2.8981P] where P=(Fo^2^+2Fc^2^)/3'
_refine_ls_weighting_scheme calc
_refine_ls_wR_factor_gt 0.1334
_refine_ls_wR_factor_ref 0.1380
_reflns_Friedel_coverage 0.000
_reflns_number_gt 2523
_reflns_number_total 2758
_reflns_threshold_expression 'I > 2\s(I)'
_cod_data_source_file d6dt00929h2.cif
_cod_data_source_block sql-1-Co-NCS-2NB
_cod_database_code 7721087
_shelx_shelxl_version_number 2018/3
_shelx_space_group_comment
;
The symmetry employed for this shelxl refinement is uniquely defined
by the following loop, which should always be used as a source of
symmetry information in preference to the above space-group names.
They are only intended as comments.
;
_shelx_estimated_absorpt_t_max 0.554
_shelx_estimated_absorpt_t_min 0.387
_olex2_refinement_description
;
1. Fixed Uiso
 At 1.2 times of:
  All C(H) groups
2.a Aromatic/amide H refined with riding coordinates:
 C009(H), C00A(HA), C00C(HB), C00D(HC), C00E(HD), C00G(HE), C00H(HF), C00I(HG),
  C00R(H00R), C00O(H00O), C00M(H00M), C00N(H00N), C00Q(H00Q)
2.b Fitted hexagon refined as free rotating group:
 C00R(C00O,C00K,C00M,C00N,C00Q)
;
_olex2_submission_special_instructions 'No special instructions were received'

loop_
_space_group_symop_operation_xyz
'x, y, z'
'-x, y, -z+1/2'
'x+1/2, y+1/2, z'
'-x+1/2, y+1/2, -z+1/2'
'-x, -y, -z'
'x, -y, z-1/2'
'-x+1/2, -y+1/2, -z'
'x+1/2, -y+1/2, z-1/2'

loop_
_atom_site_label
_atom_site_type_symbol
_atom_site_fract_x
_atom_site_fract_y
_atom_site_fract_z
_atom_site_U_iso_or_equiv
_atom_site_adp_type
_atom_site_occupancy
_atom_site_site_symmetry_order
_atom_site_calc_flag
_atom_site_refinement_flags_posn
_atom_site_refinement_flags_adp
_atom_site_refinement_flags_occupancy
_atom_site_disorder_assembly
_atom_site_disorder_group
Co01 Co 0.500000 0.21930(4) 0.250000 0.0298(2) Uani 1 2 d S T P . .
S002 S 0.62032(5) 0.16993(11) 0.01326(9) 0.0776(4) Uani 1 1 d . . . . .
N003 N 0.59609(10) 0.22516(18) 0.34422(18) 0.0346(5) Uani 1 1 d . . . . .
N004 N 0.500000 1.0252(3) 0.250000 0.0371(7) Uani 1 2 d S T P . .
N005 N 0.500000 0.4085(3) 0.250000 0.0356(7) Uani 1 2 d S T P . .
N006 N 0.53254(12) 0.22016(19) 0.1194(2) 0.0431(6) Uani 1 1 d . . . . .
C007 C 0.71784(12) 0.2445(2) 0.4674(2) 0.0329(6) Uani 1 1 d . . . . .
C008 C 0.500000 0.7804(3) 0.250000 0.0410(10) Uani 1 2 d S T P . .
C009 C 0.61681(13) 0.1610(3) 0.4277(2) 0.0455(7) Uani 1 1 d . . . . .
H H 0.589790 0.108700 0.445443 0.055 Uiso 1 1 calc R U . . .
C00A C 0.63650(14) 0.2978(3) 0.3210(3) 0.0463(8) Uani 1 1 d . . . . .
HA H 0.623622 0.342442 0.261817 0.056 Uiso 1 1 calc R U . . .
C00B C 0.56937(15) 0.2019(2) 0.0750(2) 0.0431(7) Uani 1 1 d . . . . .
C00C C 0.69608(14) 0.3106(3) 0.3792(3) 0.0483(8) Uani 1 1 d . . . . .
HB H 0.721995 0.363729 0.359592 0.058 Uiso 1 1 calc R U . . .
C00D C 0.67617(13) 0.1675(3) 0.4900(2) 0.0472(8) Uani 1 1 d . . . . .
HC H 0.688121 0.119766 0.547314 0.057 Uiso 1 1 calc R U . . .
C00E C 0.51441(14) 0.4691(2) 0.3374(2) 0.0457(7) Uani 1 1 d . . . . .
HD H 0.524269 0.428463 0.399090 0.055 Uiso 1 1 calc R U . . .
C00F C 0.500000 0.6515(3) 0.250000 0.0417(10) Uani 1 2 d S T P . .
C00G C 0.48019(15) 0.9632(3) 0.3191(3) 0.0487(7) Uani 1 1 d . . . . .
HE H 0.465899 1.003359 0.367971 0.058 Uiso 1 1 calc R U . . .
C00H C 0.47973(16) 0.8434(3) 0.3219(3) 0.0506(8) Uani 1 1 d . . . . .
HF H 0.465818 0.805090 0.372193 0.061 Uiso 1 1 calc R U . . .
C00I C 0.51538(15) 0.5888(2) 0.3407(2) 0.0483(8) Uani 1 1 d . . . . .
HG H 0.526291 0.627269 0.403448 0.058 Uiso 1 1 calc R U . . .
N00J N 0.3541(2) 0.6050(5) 0.3500(5) 0.1111(15) Uani 1 1 d . . . . .
O00L O 0.3957(2) 0.5898(7) 0.4232(4) 0.172(3) Uani 1 1 d . . . . .
O00P O 0.3554(3) 0.6721(6) 0.2823(7) 0.212(4) Uani 1 1 d . . . . .
C00R C 0.24254(17) 0.3862(3) 0.3961(3) 0.122(2) Uani 1 1 d G . . . .
H00R H 0.241258 0.325846 0.441295 0.147 Uiso 1 1 calc R U . . .
C00O C 0.29672(13) 0.4484(3) 0.4057(2) 0.0995(16) Uani 1 1 d G . . . .
H00O H 0.331689 0.429790 0.457417 0.119 Uiso 1 1 calc R U . . .
C00K C 0.29863(11) 0.5386(3) 0.3381(2) 0.0694(10) Uani 1 1 d G . . . .
C00M C 0.24636(14) 0.5665(2) 0.2608(2) 0.0787(12) Uani 1 1 d G . . . .
H00M H 0.247635 0.626792 0.215580 0.094 Uiso 1 1 calc R U . . .
C00N C 0.19218(11) 0.5042(3) 0.2512(2) 0.0855(13) Uani 1 1 d G . . . .
H00N H 0.157204 0.522850 0.199456 0.103 Uiso 1 1 calc R U . . .
C00Q C 0.19026(13) 0.4140(3) 0.3188(3) 0.1013(16) Uani 1 1 d G . . . .
H00Q H 0.154014 0.372377 0.312312 0.122 Uiso 1 1 calc R U . . .

loop_
_atom_site_aniso_label
_atom_site_aniso_U_11
_atom_site_aniso_U_22
_atom_site_aniso_U_33
_atom_site_aniso_U_23
_atom_site_aniso_U_13
_atom_site_aniso_U_12
Co01 0.0237(3) 0.0175(3) 0.0419(4) 0.000 -0.0025(2) 0.000
S002 0.0637(6) 0.0962(8) 0.0797(7) 0.0005(6) 0.0308(5) 0.0074(6)
N003 0.0262(12) 0.0274(12) 0.0438(13) 0.0020(9) -0.0020(10) -0.0006(8)
N004 0.0297(16) 0.0204(15) 0.056(2) 0.000 0.0018(14) 0.000
N005 0.0335(17) 0.0196(15) 0.0467(18) 0.000 -0.0020(14) 0.000
N006 0.0433(15) 0.0303(14) 0.0522(15) 0.0009(10) 0.0064(12) 0.0011(10)
C007 0.0260(14) 0.0290(13) 0.0392(14) 0.0013(11) 0.0007(11) 0.0010(10)
C008 0.038(2) 0.021(2) 0.057(3) 0.000 0.0008(19) 0.000
C009 0.0289(14) 0.0457(17) 0.0550(18) 0.0147(14) -0.0011(12) -0.0087(12)
C00A 0.0325(15) 0.0438(17) 0.0538(18) 0.0188(14) -0.0042(13) -0.0050(12)
C00B 0.0427(17) 0.0330(15) 0.0471(17) 0.0044(12) 0.0002(14) -0.0027(12)
C00C 0.0302(15) 0.0483(17) 0.0574(18) 0.0209(15) -0.0046(13) -0.0106(13)
C00D 0.0342(15) 0.0513(18) 0.0482(17) 0.0199(14) -0.0032(13) -0.0079(13)
C00E 0.0536(18) 0.0261(14) 0.0490(16) -0.0006(12) -0.0012(13) -0.0025(13)
C00F 0.041(2) 0.0207(19) 0.058(3) 0.000 0.0023(18) 0.000
C00G 0.0551(19) 0.0250(14) 0.066(2) -0.0037(14) 0.0155(15) -0.0008(13)
C00H 0.060(2) 0.0270(15) 0.064(2) 0.0001(13) 0.0157(16) -0.0047(13)
C00I 0.060(2) 0.0238(14) 0.0526(18) -0.0047(13) -0.0004(15) -0.0023(13)
N00J 0.085(3) 0.111(4) 0.142(5) -0.022(3) 0.038(3) -0.001(3)
O00L 0.081(3) 0.279(8) 0.142(4) -0.052(5) 0.007(3) -0.024(4)
O00P 0.135(5) 0.183(6) 0.319(10) 0.115(6) 0.063(5) -0.024(4)
C00R 0.102(4) 0.109(4) 0.167(6) 0.059(4) 0.053(4) 0.016(4)
C00O 0.086(3) 0.115(4) 0.096(4) 0.019(3) 0.021(3) 0.030(3)
C00K 0.066(2) 0.059(2) 0.088(3) -0.017(2) 0.029(2) 0.0030(19)
C00M 0.092(3) 0.072(3) 0.077(3) 0.003(2) 0.033(3) 0.015(2)
C00N 0.077(3) 0.097(3) 0.083(3) -0.016(3) 0.021(2) 0.011(3)
C00Q 0.088(4) 0.091(4) 0.132(5) 0.002(3) 0.040(3) 0.001(3)

loop_
_atom_type_symbol
_atom_type_description
_atom_type_scat_dispersion_real
_atom_type_scat_dispersion_imag
_atom_type_scat_source
C C 0.0181 0.0091 'International Tables Vol C Tables 4.2.6.8 and 6.1.1.4'
H H 0.0000 0.0000 'International Tables Vol C Tables 4.2.6.8 and 6.1.1.4'
Co Co -2.3653 3.6143 'International Tables Vol C Tables 4.2.6.8 and 6.1.1.4'
N N 0.0311 0.0180 'International Tables Vol C Tables 4.2.6.8 and 6.1.1.4'
O O 0.0492 0.0322 'International Tables Vol C Tables 4.2.6.8 and 6.1.1.4'
S S 0.3331 0.5567 'International Tables Vol C Tables 4.2.6.8 and 6.1.1.4'

loop_
_geom_angle_atom_site_label_1
_geom_angle_atom_site_label_2
_geom_angle_atom_site_label_3
_geom_angle
_geom_angle_site_symmetry_1
_geom_angle_site_symmetry_3
_geom_angle_publ_flag
N003 Co01 N003 176.49(11) . 2_655 ?
N003 Co01 N004 91.75(5) 2_655 1_545 ?
N003 Co01 N004 91.75(5) . 1_545 ?
N005 Co01 N003 88.25(5) . 2_655 ?
N005 Co01 N003 88.25(5) . . ?
N005 Co01 N004 180.0 . 1_545 ?
N006 Co01 N003 88.85(10) . . ?
N006 Co01 N003 91.13(10) 2_655 . ?
N006 Co01 N003 91.13(10) . 2_655 ?
N006 Co01 N003 88.85(10) 2_655 2_655 ?
N006 Co01 N004 90.27(6) . 1_545 ?
N006 Co01 N004 90.27(6) 2_655 1_545 ?
N006 Co01 N005 89.73(6) . . ?
N006 Co01 N005 89.73(6) 2_655 . ?
N006 Co01 N006 179.45(12) 2_655 . ?
C009 N003 Co01 123.18(18) . . ?
C009 N003 C00A 116.1(2) . . ?
C00A N003 Co01 120.66(18) . . ?
C00G N004 Co01 122.15(17) 2_655 1_565 ?
C00G N004 Co01 122.16(17) . 1_565 ?
C00G N004 C00G 115.7(3) . 2_655 ?
C00E N005 Co01 121.44(16) 2_655 . ?
C00E N005 Co01 121.44(16) . . ?
C00E N005 C00E 117.1(3) 2_655 . ?
C00B N006 Co01 153.4(2) . . ?
C00C C007 C007 122.0(3) . 7_656 ?
C00D C007 C007 122.3(3) . 7_656 ?
C00D C007 C00C 115.7(3) . . ?
C00H C008 C00F 121.63(18) . . ?
C00H C008 C00F 121.63(18) 2_655 . ?
C00H C008 C00H 116.7(4) 2_655 . ?
N003 C009 H 118.1 . . ?
N003 C009 C00D 123.8(3) . . ?
C00D C009 H 118.1 . . ?
N003 C00A HA 118.1 . . ?
N003 C00A C00C 123.8(3) . . ?
C00C C00A HA 118.1 . . ?
N006 C00B S002 177.3(3) . . ?
C007 C00C HB 119.8 . . ?
C00A C00C C007 120.3(3) . . ?
C00A C00C HB 119.8 . . ?
C007 C00D C009 120.3(3) . . ?
C007 C00D HC 119.9 . . ?
C009 C00D HC 119.9 . . ?
N005 C00E HD 118.4 . . ?
N005 C00E C00I 123.2(3) . . ?
C00I C00E HD 118.4 . . ?
C00I C00F C008 121.36(18) 2_655 . ?
C00I C00F C008 121.36(18) . . ?
C00I C00F C00I 117.3(4) . 2_655 ?
N004 C00G HE 118.0 . . ?
N004 C00G C00H 123.9(3) . . ?
C00H C00G HE 118.0 . . ?
C008 C00H HF 120.1 . . ?
C00G C00H C008 119.9(3) . . ?
C00G C00H HF 120.1 . . ?
C00E C00I C00F 119.6(3) . . ?
C00E C00I HG 120.2 . . ?
C00F C00I HG 120.2 . . ?
O00L N00J O00P 124.0(7) . . ?
O00L N00J C00K 119.3(6) . . ?
O00P N00J C00K 116.7(6) . . ?
C00O C00R H00R 120.0 . . ?
C00O C00R C00Q 120.0 . . ?
C00Q C00R H00R 120.0 . . ?
C00R C00O H00O 120.0 . . ?
C00K C00O C00R 120.0 . . ?
C00K C00O H00O 120.0 . . ?
C00O C00K N00J 119.9(4) . . ?
C00O C00K C00M 120.0 . . ?
C00M C00K N00J 120.0(4) . . ?
C00K C00M H00M 120.0 . . ?
C00N C00M C00K 120.0 . . ?
C00N C00M H00M 120.0 . . ?
C00M C00N H00N 120.0 . . ?
C00M C00N C00Q 120.0 . . ?
C00Q C00N H00N 120.0 . . ?
C00R C00Q H00Q 120.0 . . ?
C00N C00Q C00R 120.0 . . ?
C00N C00Q H00Q 120.0 . . ?

loop_
_geom_bond_atom_site_label_1
_geom_bond_atom_site_label_2
_geom_bond_distance
_geom_bond_site_symmetry_2
_geom_bond_publ_flag
Co01 N003 2.204(2) . ?
Co01 N003 2.204(2) 2_655 ?
Co01 N004 2.232(3) 1_545 ?
Co01 N005 2.176(3) . ?
Co01 N006 2.080(3) 2_655 ?
Co01 N006 2.080(3) . ?
S002 C00B 1.626(4) . ?
N003 C009 1.326(4) . ?
N003 C00A 1.331(4) . ?
N004 C00G 1.340(4) . ?
N004 C00G 1.340(4) 2_655 ?
N005 C00E 1.337(3) 2_655 ?
N005 C00E 1.337(3) . ?
N006 C00B 1.163(4) . ?
C007 C007 1.490(5) 7_656 ?
C007 C00C 1.390(4) . ?
C007 C00D 1.380(4) . ?
C008 C00F 1.482(6) . ?
C008 C00H 1.382(4) 2_655 ?
C008 C00H 1.382(4) . ?
C009 H 0.9300 . ?
C009 C00D 1.381(4) . ?
C00A HA 0.9300 . ?
C00A C00C 1.373(4) . ?
C00C HB 0.9300 . ?
C00D HC 0.9300 . ?
C00E HD 0.9300 . ?
C00E C00I 1.377(4) . ?
C00F C00I 1.386(4) . ?
C00F C00I 1.386(4) 2_655 ?
C00G HE 0.9300 . ?
C00G C00H 1.378(4) . ?
C00H HF 0.9300 . ?
C00I HG 0.9300 . ?
N00J O00L 1.183(7) . ?
N00J O00P 1.202(8) . ?
N00J C00K 1.435(6) . ?
C00R H00R 0.9300 . ?
C00R C00O 1.3900 . ?
C00R C00Q 1.3900 . ?
C00O H00O 0.9300 . ?
C00O C00K 1.3900 . ?
C00K C00M 1.3900 . ?
C00M H00M 0.9300 . ?
C00M C00N 1.3900 . ?
C00N H00N 0.9300 . ?
C00N C00Q 1.3900 . ?
C00Q H00Q 0.9300 . ?

loop_
_geom_torsion_atom_site_label_1
_geom_torsion_atom_site_label_2
_geom_torsion_atom_site_label_3
_geom_torsion_atom_site_label_4
_geom_torsion
_geom_torsion_site_symmetry_1
_geom_torsion_site_symmetry_2
_geom_torsion_site_symmetry_3
_geom_torsion_site_symmetry_4
_geom_torsion_publ_flag
Co01 N003 C009 C00D -177.1(3) . . . . ?
Co01 N003 C00A C00C 176.4(3) . . . . ?
Co01 N004 C00G C00H -179.7(2) 1_565 . . . ?
Co01 N005 C00E C00I 179.5(2) . . . . ?
N003 C009 C00D C007 0.5(5) . . . . ?
N003 C00A C00C C007 1.1(6) . . . . ?
N004 C00G C00H C008 -0.7(5) . . . . ?
N005 C00E C00I C00F 0.9(5) . . . . ?
C007 C007 C00C C00A 179.9(4) 7_656 . . . ?
C007 C007 C00D C009 179.4(3) 7_656 . . . ?
C008 C00F C00I C00E 179.6(2) . . . . ?
C009 N003 C00A C00C -1.6(5) . . . . ?
C00A N003 C009 C00D 0.9(5) . . . . ?
C00C C007 C00D C009 -1.1(5) . . . . ?
C00D C007 C00C C00A 0.4(5) . . . . ?
C00E N005 C00E C00I -0.5(2) 2_655 . . . ?
C00F C008 C00H C00G -179.7(2) . . . . ?
C00G N004 C00G C00H 0.3(2) 2_655 . . . ?
C00H C008 C00F C00I 141.7(2) 2_655 . . . ?
C00H C008 C00F C00I -38.3(2) . . . . ?
C00H C008 C00F C00I 141.7(2) . . . 2_655 ?
C00H C008 C00F C00I -38.3(2) 2_655 . . 2_655 ?
C00H C008 C00H C00G 0.3(2) 2_655 . . . ?
C00I C00F C00I C00E -0.4(2) 2_655 . . . ?
N00J C00K C00M C00N -178.2(3) . . . . ?
O00L N00J C00K C00O -7.3(7) . . . . ?
O00L N00J C00K C00M 170.9(5) . . . . ?
O00P N00J C00K C00O 171.2(6) . . . . ?
O00P N00J C00K C00M -10.6(7) . . . . ?
C00R C00O C00K N00J 178.2(3) . . . . ?
C00R C00O C00K C00M 0.0 . . . . ?
C00O C00R C00Q C00N 0.0 . . . . ?
C00O C00K C00M C00N 0.0 . . . . ?
C00K C00M C00N C00Q 0.0 . . . . ?
C00M C00N C00Q C00R 0.0 . . . . ?
C00Q C00R C00O C00K 0.0 . . . . ?
